data_7251816
loop_
_publ_author_name
'Yang, Changmeng'
'Bai, Yingxiang'
'Shen, Ruwei'
'Zhu, Dunru'

_publ_section_title
;
 Atom orientation in SBU-induced conformational isomerism in
 hydroxamate-based In-MOFs
;
_journal_issue 18
_journal_name_full CrystEngComm
_journal_page_first 2927
_journal_page_last 2936
_journal_paper_doi 10.1039/D6CE00133E
_journal_volume 28
_journal_year 2026
_chemical_formula_sum 'C16 H16 In N5 O8'
_chemical_formula_weight 521.16
_space_group_crystal_system monoclinic
_space_group_IT_number 15
_space_group_name_Hall '-C 2yc'
_space_group_name_H-M_alt 'C 1 2/c 1'
_atom_sites_solution_hydrogens mixed
_audit_creation_method SHELXL-2018/3
_audit_update_record
;
2026-02-05 deposited with the CCDC.	2026-03-20 downloaded from the CCDC.
;
_cell_angle_alpha 90
_cell_angle_beta 107.711(2)
_cell_angle_gamma 90
_cell_formula_units_Z 4
_cell_length_a 10.9343(2)
_cell_length_b 14.2921(2)
_cell_length_c 12.3625(2)
_cell_measurement_reflns_used 3494
_cell_measurement_temperature 298(2)
_cell_measurement_theta_max 29.1180
_cell_measurement_theta_min 2.4460
_cell_volume 1840.37(6)
_computing_structure_refinement 'SHELXL-2018/3 (Sheldrick, 2018)'
_computing_structure_solution 'SHELXT 2018/2 (Sheldrick, 2018)'
_diffrn_ambient_temperature 298(2)
_diffrn_measured_fraction_theta_full 0.993
_diffrn_measured_fraction_theta_max 0.949
_diffrn_measurement_device_type 'XtaLAB Synergy R, DW system, HyPix'
_diffrn_measurement_method '\w scans'
_diffrn_radiation_type CuK\a
_diffrn_radiation_wavelength 1.54184
_diffrn_reflns_av_R_equivalents 0.0235
_diffrn_reflns_av_unetI/netI 0.0197
_diffrn_reflns_Laue_measured_fraction_full 0.993
_diffrn_reflns_Laue_measured_fraction_max 0.949
_diffrn_reflns_limit_h_max 13
_diffrn_reflns_limit_h_min -13
_diffrn_reflns_limit_k_max 17
_diffrn_reflns_limit_k_min -14
_diffrn_reflns_limit_l_max 15
_diffrn_reflns_limit_l_min -14
_diffrn_reflns_number 5206
_diffrn_reflns_point_group_measured_fraction_full 0.993
_diffrn_reflns_point_group_measured_fraction_max 0.949
_diffrn_reflns_theta_full 67.684
_diffrn_reflns_theta_max 74.757
_diffrn_reflns_theta_min 5.659
_exptl_absorpt_coefficient_mu 10.812
_exptl_absorpt_correction_T_max 0.988
_exptl_absorpt_correction_T_min 0.986
_exptl_absorpt_correction_type multi-scan
_exptl_absorpt_process_details 'CrysAlisPro 1.171.42.95a (Rigaku OD, 2023)'
_exptl_crystal_colour yellow
_exptl_crystal_density_diffrn 1.881
_exptl_crystal_density_method 'not measured'
_exptl_crystal_description plate
_exptl_crystal_F_000 1040
_exptl_crystal_size_max 0.16
_exptl_crystal_size_mid 0.15
_exptl_crystal_size_min 0.1
_refine_diff_density_max 0.858
_refine_diff_density_min -1.084
_refine_diff_density_rms 0.130
_refine_ls_extinction_method none
_refine_ls_goodness_of_fit_ref 1.089
_refine_ls_hydrogen_treatment constr
_refine_ls_matrix_type full
_refine_ls_number_parameters 208
_refine_ls_number_reflns 1805
_refine_ls_number_restraints 156
_refine_ls_restrained_S_all 1.054
_refine_ls_R_factor_all 0.0407
_refine_ls_R_factor_gt 0.0404
_refine_ls_shift/su_max 0.001
_refine_ls_shift/su_mean 0.000
_refine_ls_structure_factor_coef Fsqd
_refine_ls_weighting_details 'w=1/[\s^2^(Fo^2^)+(0.0534P)^2^+30.3559P] where P=(Fo^2^+2Fc^2^)/3'
_refine_ls_weighting_scheme calc
_refine_ls_wR_factor_gt 0.1213
_refine_ls_wR_factor_ref 0.1215
_reflns_Friedel_coverage 0.000
_reflns_number_gt 1789
_reflns_number_total 1805
_reflns_threshold_expression 'I > 2\s(I)'
_cod_data_source_file d6ce00133e2.cif
_cod_data_source_block xty-2_auto
_cod_depositor_comments 'Adding full bibliography for 7251815--7251817.cif.'
_cod_original_sg_symbol_H-M 'C 2/c'
_cod_database_code 7251816
_shelx_shelxl_version_number 2018/3
_shelx_space_group_comment
;
The symmetry employed for this shelxl refinement is uniquely defined
by the following loop, which should always be used as a source of
symmetry information in preference to the above space-group names.
They are only intended as comments.
;

loop_
_space_group_symop_operation_xyz
'x, y, z'
'-x, y, -z+1/2'
'x+1/2, y+1/2, z'
'-x+1/2, y+1/2, -z+1/2'
'-x, -y, -z'
'x, -y, z-1/2'
'-x+1/2, -y+1/2, -z'
'x+1/2, -y+1/2, z-1/2'

loop_
_atom_site_label
_atom_site_type_symbol
_atom_site_fract_x
_atom_site_fract_y
_atom_site_fract_z
_atom_site_U_iso_or_equiv
_atom_site_adp_type
_atom_site_occupancy
_atom_site_site_symmetry_order
_atom_site_calc_flag
_atom_site_refinement_flags_posn
_atom_site_refinement_flags_adp
_atom_site_refinement_flags_occupancy
_atom_site_disorder_assembly
_atom_site_disorder_group
In1 In 0.500000 0.65176(4) 0.750000 0.0236(2) Uani 1 2 d S T P . .
O1 O 0.6297(13) 0.7208(13) 0.9057(13) 0.035(3) Uani 0.45(2) 1 d . U P A 1
N1 N 0.7471(15) 0.7342(14) 0.8917(14) 0.034(3) Uani 0.45(2) 1 d . U P A 1
H1 H 0.816501 0.735671 0.948081 0.041 Uiso 0.45(2) 1 calc R U P A 1
O2 O 0.6515(4) 0.7272(3) 0.6922(4) 0.0349(10) Uani 1 1 d . . . . .
N2 N 0.5047(6) 0.5620(5) 0.5868(5) 0.0492(17) Uani 1 1 d . . . . .
C1 C 0.7473(6) 0.7457(5) 0.7755(6) 0.0412(15) Uani 1 1 d . U . . .
C2 C 0.8796(6) 0.7511(5) 0.7656(6) 0.0354(13) Uani 1 1 d . U . . .
C3 C 0.9943(14) 0.7318(15) 0.8644(14) 0.033(3) Uani 0.53(3) 1 d . U P B 1
H3 H 0.996597 0.704548 0.933303 0.040 Uiso 0.53(3) 1 calc R U P B 1
C4 C 0.8995(17) 0.7645(15) 0.6701(16) 0.037(3) Uani 0.53(3) 1 d . U P B 1
H4 H 0.838043 0.799520 0.616949 0.044 Uiso 0.53(3) 1 calc R U P B 1
C5 C 0.3126(7) 0.4969(6) 0.6187(7) 0.054(2) Uani 1 1 d . U . . .
O3 O 0.319(3) 0.562(2) 0.690(3) 0.052(4) Uani 0.57(9) 1 d . U P A 1
O4 O 0.233(4) 0.433(3) 0.601(4) 0.059(5) Uani 0.57(9) 1 d . U P A 1
C6 C 0.4096(7) 0.4997(6) 0.5529(7) 0.051(2) Uani 1 1 d . . . . .
C7 C 0.5924(7) 0.5633(6) 0.5324(7) 0.055(2) Uani 1 1 d . . . . .
H7 H 0.657117 0.608065 0.552357 0.066 Uiso 1 1 calc R U . . .
O1A O 0.6069(11) 0.7596(10) 0.8786(11) 0.033(2) Uani 0.55(2) 1 d . U P A 2
N1A N 0.7264(12) 0.7720(12) 0.8649(13) 0.037(2) Uani 0.55(2) 1 d . U P A 2
H1A H 0.786729 0.798014 0.917954 0.045 Uiso 0.55(2) 1 calc R U P A 2
O3A O 0.346(4) 0.547(3) 0.709(4) 0.051(4) Uani 0.43(9) 1 d . U P A 2
O4A O 0.209(4) 0.452(3) 0.571(4) 0.051(6) Uani 0.43(9) 1 d . U P A 2
C3A C 0.9780(17) 0.7702(17) 0.8446(16) 0.036(3) Uani 0.47(3) 1 d . U P B 2
H3A H 0.969592 0.808999 0.902295 0.044 Uiso 0.47(3) 1 calc R U P B 2
C4A C 0.8847(17) 0.7328(15) 0.6469(16) 0.030(3) Uani 0.47(3) 1 d . U P B 2
H4A H 0.822941 0.706466 0.585286 0.036 Uiso 0.47(3) 1 calc R U P B 2
N3 N 0.0304(14) 0.4297(10) 0.6937(14) 0.057(3) Uani 0.5 1 d . U P C -1
H3B H 0.099185 0.434726 0.669942 0.068 Uiso 0.5 1 calc R U P C -1
H3C H 0.002094 0.371087 0.681304 0.068 Uiso 0.5 1 calc R U P C -1
C8 C -0.068(2) 0.4916(18) 0.628(3) 0.098(7) Uani 0.5 1 d . U P C -1
H8A H -0.093945 0.471830 0.549743 0.147 Uiso 0.5 1 calc R U P C -1
H8B H -0.034313 0.554150 0.632864 0.147 Uiso 0.5 1 calc R U P C -1
H8C H -0.139981 0.490160 0.656213 0.147 Uiso 0.5 1 calc R U P C -1
C9 C 0.068(3) 0.4477(17) 0.814(2) 0.081(6) Uani 0.5 1 d . U P C -1
H9A H -0.009278 0.458514 0.833510 0.122 Uiso 0.5 1 d R U P C -1
H9B H 0.122912 0.501414 0.834240 0.122 Uiso 0.5 1 d R U P C -1
H9C H 0.111341 0.393784 0.853660 0.122 Uiso 0.5 1 d R U P C -1

loop_
_atom_site_aniso_label
_atom_site_aniso_U_11
_atom_site_aniso_U_22
_atom_site_aniso_U_33
_atom_site_aniso_U_23
_atom_site_aniso_U_13
_atom_site_aniso_U_12
In1 0.0154(3) 0.0335(3) 0.0242(3) 0.000 0.0093(2) 0.000
O1 0.020(5) 0.053(7) 0.039(5) -0.014(5) 0.019(4) -0.008(5)
N1 0.021(4) 0.049(6) 0.038(5) -0.013(5) 0.016(4) -0.007(5)
O2 0.025(2) 0.044(3) 0.043(2) 0.004(2) 0.0207(19) -0.0046(18)
N2 0.038(3) 0.067(4) 0.053(4) -0.032(3) 0.029(3) -0.023(3)
C1 0.033(3) 0.050(4) 0.049(4) -0.018(3) 0.024(3) -0.012(3)
C2 0.027(3) 0.040(3) 0.045(3) -0.008(3) 0.020(2) -0.003(2)
C3 0.025(5) 0.044(6) 0.034(5) -0.005(5) 0.013(4) -0.003(5)
C4 0.029(5) 0.044(6) 0.039(5) 0.003(5) 0.013(4) 0.003(5)
C5 0.040(4) 0.067(5) 0.065(5) -0.034(4) 0.031(4) -0.024(4)
O3 0.041(8) 0.067(8) 0.059(8) -0.033(6) 0.033(6) -0.022(6)
O4 0.049(11) 0.064(11) 0.075(13) -0.022(9) 0.034(9) -0.021(8)
C6 0.042(4) 0.063(5) 0.058(4) -0.038(4) 0.030(4) -0.024(4)
C7 0.042(4) 0.070(5) 0.064(5) -0.038(4) 0.032(4) -0.029(4)
O1A 0.021(4) 0.045(6) 0.040(5) -0.015(4) 0.017(4) -0.007(4)
N1A 0.023(4) 0.050(6) 0.045(5) -0.016(4) 0.019(4) -0.010(4)
O3A 0.039(8) 0.069(9) 0.059(8) -0.033(7) 0.034(6) -0.025(7)
O4A 0.036(11) 0.065(13) 0.063(13) -0.032(10) 0.031(9) -0.030(9)
C3A 0.031(5) 0.044(6) 0.039(5) -0.011(5) 0.018(4) -0.003(5)
C4A 0.026(5) 0.037(6) 0.032(5) -0.004(5) 0.019(4) -0.004(5)
N3 0.042(7) 0.045(7) 0.089(9) 0.002(7) 0.029(7) 0.002(6)
C8 0.065(11) 0.069(12) 0.134(17) 0.018(13) -0.008(12) 0.012(10)
C9 0.088(13) 0.061(11) 0.080(12) -0.012(10) 0.003(12) 0.005(10)

loop_
_atom_type_symbol
_atom_type_description
_atom_type_scat_dispersion_real
_atom_type_scat_dispersion_imag
_atom_type_scat_source
C C 0.0181 0.0091 'International Tables Vol C Tables 4.2.6.8 and 6.1.1.4'
H H 0.0000 0.0000 'International Tables Vol C Tables 4.2.6.8 and 6.1.1.4'
In In 0.0822 5.0449 'International Tables Vol C Tables 4.2.6.8 and 6.1.1.4'
N N 0.0311 0.0180 'International Tables Vol C Tables 4.2.6.8 and 6.1.1.4'
O O 0.0492 0.0322 'International Tables Vol C Tables 4.2.6.8 and 6.1.1.4'

loop_
_geom_angle_atom_site_label_1
_geom_angle_atom_site_label_2
_geom_angle_atom_site_label_3
_geom_angle
_geom_angle_site_symmetry_1
_geom_angle_site_symmetry_3
_geom_angle_publ_flag
O1 In1 O1 127.8(10) 2_656 . ?
O1 In1 O1A 16.7(3) 2_656 2_656 ?
O1 In1 O1A 111.1(9) . 2_656 ?
O3A In1 O1A 145.3(11) . . ?
O3A In1 O1A 96.1(14) 2_656 . ?
O1A In1 O1A 94.3(8) 2_656 . ?
O1 In1 O2 74.3(4) 2_656 2_656 ?
O1 In1 O2 81.5(4) . 2_656 ?
O3A In1 O2 146.5(10) . . ?
O3A In1 O2 79.4(11) 2_656 . ?
O1 In1 O2 81.5(4) 2_656 . ?
O1 In1 O2 74.3(4) . . ?
O1A In1 O2 74.1(3) 2_656 . ?
O1A In1 O2 68.1(3) . . ?
O2 In1 O2 123.2(2) 2_656 . ?
O1 In1 O3 73.0(11) 2_656 . ?
O1 In1 O3 141.8(9) . . ?
O2 In1 O3 74.0(8) 2_656 . ?
O2 In1 O3 143.9(8) . . ?
O1 In1 O3 141.8(9) 2_656 2_656 ?
O1 In1 O3 73.0(11) . 2_656 ?
O2 In1 O3 143.9(8) 2_656 2_656 ?
O2 In1 O3 74.0(8) . 2_656 ?
O3 In1 O3 112(2) . 2_656 ?
O1 In1 N2 141.8(4) 2_656 2_656 ?
O1 In1 N2 71.6(5) . 2_656 ?
O2 In1 N2 77.59(18) 2_656 2_656 ?
O2 In1 N2 136.26(19) . 2_656 ?
O3 In1 N2 74.8(10) . 2_656 ?
O3 In1 N2 70.4(8) 2_656 2_656 ?
O3A In1 N2 69.6(10) . . ?
O3A In1 N2 67.7(12) 2_656 . ?
O1 In1 N2 71.6(5) 2_656 . ?
O1 In1 N2 141.8(4) . . ?
O1A In1 N2 85.0(4) 2_656 . ?
O1A In1 N2 144.4(3) . . ?
O2 In1 N2 136.26(19) 2_656 . ?
O2 In1 N2 77.59(18) . . ?
O3 In1 N2 70.4(8) . . ?
O3 In1 N2 74.8(10) 2_656 . ?
N2 In1 N2 115.5(4) 2_656 . ?
N1 O1 In1 109.1(9) . . ?
O1 N1 C1 115.4(12) . . ?
O1 N1 H1 122.3 . . ?
C1 N1 H1 122.3 . . ?
C1 O2 In1 110.5(4) . . ?
C7 N2 C6 117.6(6) . . ?
C7 N2 In1 128.3(5) . . ?
C6 N2 In1 113.9(4) . . ?
O2 C1 N1A 117.2(8) . . ?
O2 C1 N1 122.6(8) . . ?
O2 C1 C2 122.2(6) . . ?
N1A C1 C2 119.9(8) . . ?
N1 C1 C2 112.5(8) . . ?
C4 C2 C3 116.7(11) . . ?
C3A C2 C1 125.2(10) . . ?
C4 C2 C1 121.7(10) . . ?
C3 C2 C1 121.3(8) . . ?
C3A C2 C4A 121.6(12) . . ?
C1 C2 C4A 113.3(9) . . ?
C4 C3 C2 104.6(17) 2_756 . ?
C4 C3 H3 127.7 2_756 . ?
C2 C3 H3 127.7 . . ?
C2 C4 C3 127.4(14) . 2_756 ?
C2 C4 H4 116.3 . . ?
C3 C4 H4 116.3 2_756 . ?
O4 C5 O3 124(2) . . ?
O3A C5 O4A 131(3) . . ?
O4 C5 C6 119.6(17) . . ?
O3 C5 C6 116.8(15) . . ?
O3A C5 C6 113.1(18) . . ?
O4A C5 C6 115.2(18) . . ?
C5 O3 In1 120(2) . . ?
N2 C6 C7 120.2(6) . 5_666 ?
N2 C6 C5 117.0(6) . . ?
C7 C6 C5 122.6(6) 5_666 . ?
N2 C7 C6 122.1(7) . 5_666 ?
N2 C7 H7 119.0 . . ?
C6 C7 H7 119.0 5_666 . ?
N1A O1A In1 107.9(7) . . ?
C1 N1A O1A 120.2(10) . . ?
C1 N1A H1A 119.9 . . ?
O1A N1A H1A 119.9 . . ?
C5 O3A In1 125(2) . . ?
C2 C3A C4A 124.1(15) . 2_756 ?
C2 C3A H3A 118.0 . . ?
C4A C3A H3A 118.0 2_756 . ?
C2 C4A C3A 101.2(17) . 2_756 ?
C2 C4A H4A 129.4 . . ?
C3A C4A H4A 129.4 2_756 . ?
C8 N3 C9 113.9(19) . . ?
C8 N3 H3B 108.8 . . ?
C9 N3 H3B 108.8 . . ?
C8 N3 H3C 108.8 . . ?
C9 N3 H3C 108.8 . . ?
H3B N3 H3C 107.7 . . ?
N3 C8 H8A 109.5 . . ?
N3 C8 H8B 109.5 . . ?
H8A C8 H8B 109.5 . . ?
N3 C8 H8C 109.5 . . ?
H8A C8 H8C 109.5 . . ?
H8B C8 H8C 109.5 . . ?
N3 C9 H9A 107.2 . . ?
N3 C9 H9B 112.1 . . ?
H9A C9 H9B 109.5 . . ?
N3 C9 H9C 109.2 . . ?
H9A C9 H9C 109.5 . . ?
H9B C9 H9C 109.5 . . ?

loop_
_geom_bond_atom_site_label_1
_geom_bond_atom_site_label_2
_geom_bond_distance
_geom_bond_site_symmetry_2
_geom_bond_publ_flag
In1 O3A 2.20(4) . ?
In1 O3A 2.20(4) 2_656 ?
In1 O1 2.242(14) 2_656 ?
In1 O1 2.242(14) . ?
In1 O1A 2.267(11) 2_656 ?
In1 O1A 2.267(11) . ?
In1 O2 2.267(4) 2_656 ?
In1 O2 2.267(4) . ?
In1 O3 2.28(3) . ?
In1 O3 2.28(3) 2_656 ?
In1 N2 2.405(6) 2_656 ?
In1 N2 2.405(6) . ?
O1 N1 1.361(17) . ?
N1 C1 1.447(18) . ?
N1 H1 0.8600 . ?
O2 C1 1.253(8) . ?
N2 C7 1.327(9) . ?
N2 C6 1.336(9) . ?
C1 N1A 1.254(14) . ?
C1 C2 1.491(8) . ?
C2 C3A 1.244(19) . ?
C2 C4 1.279(19) . ?
C2 C3 1.487(18) . ?
C2 C4A 1.51(2) . ?
C3 C4 1.43(2) 2_756 ?
C3 H3 0.9300 . ?
C4 H4 0.9300 . ?
C5 O4 1.23(3) . ?
C5 O3 1.27(3) . ?
C5 O3A 1.28(4) . ?
C5 O4A 1.28(4) . ?
C5 C6 1.521(10) . ?
C6 C7 1.382(10) 5_666 ?
C7 H7 0.9300 . ?
O1A N1A 1.379(14) . ?
N1A H1A 0.8600 . ?
C3A C4A 1.57(3) 2_756 ?
C3A H3A 0.9300 . ?
C4A H4A 0.9300 . ?
N3 C8 1.44(3) . ?
N3 C9 1.44(3) . ?
N3 H3B 0.8900 . ?
N3 H3C 0.8900 . ?
C8 H8A 0.9600 . ?
C8 H8B 0.9600 . ?
C8 H8C 0.9600 . ?
C9 H9A 0.9598 . ?
C9 H9B 0.9602 . ?
C9 H9C 0.9601 . ?

loop_
_geom_torsion_atom_site_label_1
_geom_torsion_atom_site_label_2
_geom_torsion_atom_site_label_3
_geom_torsion_atom_site_label_4
_geom_torsion
_geom_torsion_site_symmetry_1
_geom_torsion_site_symmetry_2
_geom_torsion_site_symmetry_3
_geom_torsion_site_symmetry_4
_geom_torsion_publ_flag
In1 O1 N1 C1 28.3(15) . . . . ?
In1 O2 C1 N1A -39.7(12) . . . . ?
In1 O2 C1 N1 -10.1(12) . . . . ?
In1 O2 C1 C2 149.8(6) . . . . ?
O1 N1 C1 O2 -13.1(18) . . . . ?
O1 N1 C1 C2 -174.7(11) . . . . ?
O2 C1 C2 C3A 179.1(16) . . . . ?
N1A C1 C2 C3A 9(2) . . . . ?
O2 C1 C2 C4 20.8(16) . . . . ?
N1 C1 C2 C4 -177.5(15) . . . . ?
O2 C1 C2 C3 -153.1(11) . . . . ?
N1 C1 C2 C3 8.6(15) . . . . ?
O2 C1 C2 C4A 0.3(13) . . . . ?
N1A C1 C2 C4A -170.0(14) . . . . ?
C4 C2 C3 C4 18.8(14) . . . 2_756 ?
C1 C2 C3 C4 -167.1(12) . . . 2_756 ?
C3 C2 C4 C3 24(3) . . . 2_756 ?
C1 C2 C4 C3 -150(2) . . . 2_756 ?
O4 C5 O3 In1 163(4) . . . . ?
C6 C5 O3 In1 -17(3) . . . . ?
C7 N2 C6 C7 2.9(16) . . . 5_666 ?
In1 N2 C6 C7 -173.3(7) . . . 5_666 ?
C7 N2 C6 C5 178.0(9) . . . . ?
In1 N2 C6 C5 1.7(11) . . . . ?
O4 C5 C6 N2 -171(3) . . . . ?
O3 C5 C6 N2 10(2) . . . . ?
O3A C5 C6 N2 -9(3) . . . . ?
O4A C5 C6 N2 166(3) . . . . ?
O4 C5 C6 C7 4(3) . . . 5_666 ?
O3 C5 C6 C7 -175(2) . . . 5_666 ?
O3A C5 C6 C7 166(3) . . . 5_666 ?
O4A C5 C6 C7 -20(3) . . . 5_666 ?
C6 N2 C7 C6 -3.0(16) . . . 5_666 ?
In1 N2 C7 C6 172.7(7) . . . 5_666 ?
O2 C1 N1A O1A 15.0(18) . . . . ?
C2 C1 N1A O1A -174.3(10) . . . . ?
In1 O1A N1A C1 17.4(16) . . . . ?
O4A C5 O3A In1 -160(5) . . . . ?
C6 C5 O3A In1 14(4) . . . . ?
C1 C2 C3A C4A 150.3(18) . . . 2_756 ?
C4A C2 C3A C4A -31(3) . . . 2_756 ?
C3A C2 C4A C3A -14.0(14) . . . 2_756 ?
C1 C2 C4A C3A 164.9(12) . . . 2_756 ?
